data_2101289
loop_
_publ_author_name
'Luzny, W.'

_publ_section_title
;
 X-ray diffraction and computer modelling study of the structure and
 conformation of poly(3-decylthiophene)
;
_journal_issue 2
_journal_name_full 'Acta Crystallographica Section B'
_journal_page_first 255
_journal_page_last 260
_journal_paper_doi 10.1107/S0108768194007986
_journal_volume 51
_journal_year 1995
_chemical_formula_sum 'C56 H88 S4'
_space_group_IT_number 1
_space_group_name_Hall 'P 1'
_space_group_name_H-M_alt 'P 1'
_symmetry_cell_setting triclinic
_symmetry_space_group_name_Hall 'P 1'
_symmetry_space_group_name_H-M 'P 1'
_cell_angle_alpha 90.0
_cell_angle_beta 90.0
_cell_angle_gamma 90.0
_cell_formula_units_Z 1
_cell_length_a 23.9
_cell_length_b 15.6
_cell_length_c 3.8
_cell_volume 1416.792
_diffrn_radiation_type Cu
_diffrn_radiation_wavelength 1.54184
_cod_data_source_file se0143.cif
_cod_data_source_block se0143a
_cod_database_code 2101289

loop_
_space_group_symop_id
_space_group_symop_operation_xyz
1 x,y,z

loop_
_atom_site_label
_atom_site_fract_x
_atom_site_fract_y
_atom_site_fract_z
C1(1) .500 .705 .000
C2(1) .512 .544 -.024
C3(1) .456 .571 .084
C4(1) .451 .661 .094
C5(1) .504 .794 .027
C6(1) .508 .956 .060
C7(1) .545 .913 .307
C8(1) .543 .825 .294
C9(1) .400 .712 .195
C10(1) .353 .651 .288
C11(1) .301 .703 .389
C12(1) .254 .642 .482
C13(1) .202 .693 .584
C14(1) .155 .632 .677
C15(1) .104 .684 .778
C16(1) .056 .623 .871
C17(1) .005 .674 .972
C18(1) -.042 .614 1.065
C19(1) .579 .973 .538
C20(1) .615 .920 .784
C21(1) .649 .979 1.014
C22(1) .685 .927 1.260
C23(1) .719 .986 1.491
C24(1) .755 .934 1.737
C25(1) .789 .993 1.967
C26(1) .825 .940 2.213
C27(1) .859 1.005 2.444
C28(1) .895 .947 2.690
C1(2) .500 .205 .000
C2(2) .508 .044 -.059
C3(2) .469 .071 .207
C4(2) .465 .161 .231
C5(2) .505 .294 .011
C6(2) .512 .456 .024
C7(2) .563 .413 .125
C8(2) .561 .325 .120
C9(2) .429 .212 .480
C10(2) .395 .151 .707
C11(2) .359 .203 .956
C12(2) .325 .142 1.184
C13(2) .289 .193 1.432
C14(2) .255 .132 1.660
C15(2) .29 .184 1.908
C16(2) .185 .123 2.136
C17(2) .149 .174 2.384
C18(2) .115 .114 2.612
C19(2) .611 .473 .219
C20(2) .662 .420 .319
C21(2) .710 .479 .413
C22(2) .761 .427 .514
C23(2) .809 .486 .608
C24(2) .860 .434 .708
C25(2) .908 .493 .802
C26(2) .959 .440 .902
C27(2) 1.007 .500 .996
C28(2) 1.058 .447 1.097
S1(1) .547 .632 -.087
S2(1) .473 .882 -.207
S1(2) .535 .132 -.246
S2(2) .462 .382 -.084

loop_
_cod_entry_issue_id
_cod_entry_issue_origin
_cod_entry_issue_severity
_cod_entry_issue_description
_cod_entry_issue_author
_cod_entry_issue_date
1 original warning
;
The coordinates (at least the x component) for the atom C15(2) seem to be
incorrect, as this atom is "lifted" above the plane of the polymer's side
chain. The original publication does not address any discrepancies in the
side chains. However, by changing the coordinates from

C15(2) .29 .184 1.908

to

C15(2) .219 .184 1.908

one can obtain structure with well-formed side chains -- possibly a typo
in the coordinates?
;
'Andrius Merkys' 2015-09-15
